data_4038260
loop_
_publ_author_name
'Galenko, Ekaterina E.'
'Kryukova, Mariya A.'
'Novikov, Mikhail S.'
'Khlebnikov, Alexander F.'

_publ_section_title
;
 Synthesis of Bi-, Ter-, and Quaterpyridinecarboxylates via
 Propargylisoxazole-Pyridine Rearrangement.
;
_journal_issue 9
_journal_name_full 'The Journal of organic chemistry'
_journal_page_first 6109
_journal_page_last 6122
_journal_paper_doi 10.1021/acs.joc.0c00611
_journal_volume 85
_journal_year 2020
_chemical_formula_moiety 'C24 H18 N4 O4'
_chemical_formula_sum 'C24 H18 N4 O4'
_chemical_formula_weight 426.42
_space_group_crystal_system monoclinic
_space_group_IT_number 15
_space_group_name_Hall '-I 2yc'
_space_group_name_H-M_alt 'I 1 2/c 1'
_atom_sites_solution_hydrogens geom
_audit_creation_date 2020-02-28
_audit_creation_method
;
Olex2 1.2
(compiled 2018.05.29 svn.r3508 for OlexSys, GUI svn.r5506)
;
_cell_angle_alpha 90
_cell_angle_beta 91.031(2)
_cell_angle_gamma 90
_cell_formula_units_Z 4
_cell_length_a 7.80570(10)
_cell_length_b 9.6433(2)
_cell_length_c 26.0047(5)
_cell_measurement_reflns_used 12398
_cell_measurement_temperature 100.00(11)
_cell_measurement_theta_max 77.3330
_cell_measurement_theta_min 3.3450
_cell_volume 1957.13(6)
_computing_cell_refinement 'CrysAlisPro 1.171.40.69a (Rigaku OD, 2020)'
_computing_data_collection 'CrysAlisPro 1.171.40.69a (Rigaku OD, 2020)'
_computing_data_reduction 'CrysAlisPro 1.171.40.69a (Rigaku OD, 2020)'
_computing_molecular_graphics 'Olex2 (Dolomanov et al., 2009)'
_computing_publication_material 'Olex2 (Dolomanov et al., 2009)'
_computing_structure_refinement 'ShelXL (Sheldrick, 2015)'
_diffrn_ambient_environment N~2~
_diffrn_ambient_temperature 100.00(11)
_diffrn_detector 'Hybrid Pixel Array Detector'
_diffrn_detector_area_resol_mean 10.0000
_diffrn_detector_type HyPix
_diffrn_measured_fraction_theta_full 0.988
_diffrn_measured_fraction_theta_max 0.988
_diffrn_measurement_details
;
List of Runs (angles in degrees, time in seconds):

  # Type    Start    End  Width  t~exp~   \w     \q     \k     \f   Frames
--------------------------------------------------------------------------
  1  \w    -43.00 -10.00   0.50    0.13    --  -47.20  42.00 -40.00   66
  2  \w    -68.00 -42.00   0.50    0.53    -- -106.00  61.00  90.00   52
  3  \w    -71.00 -41.00   0.50    0.53    -- -106.00  61.00 150.00   60
  4  \w    -70.00 -40.00   0.50    0.53    -- -106.00  61.00 120.00   60
  5  \w    -71.00 -33.00   0.50    0.53    -- -106.00  61.00  60.00   76
  6  \w    -71.00 -45.00   0.50    0.53    -- -106.00  61.00 -30.00   52
  7  \w    -70.00 -34.00   0.50    0.53    -- -106.00  61.00-120.00   72
  8  \w    -70.00 -44.00   0.50    0.53    -- -106.00  61.00-180.00   52
  9  \w   -127.00 -90.00   0.50    0.53    -- -106.00 -61.00 -90.00   74
 10  \w   -172.00 -95.00   0.50    0.53    -- -106.00 -45.00-120.00  154
 11  \w   -177.00-134.00   0.50    0.53    -- -106.00 -61.00 -90.00   86
 12  \w   -119.00 -41.00   0.50    0.13    --  -47.20 -42.00 167.00  156
 13  \w     45.00 110.00   0.50    0.13    --   47.20  42.00 -40.00  130
 14  \w     99.00 136.00   0.50    0.53    --  107.75  42.00 -40.00   74
 15  \w    106.00 175.00   0.50    0.53    --  107.75  30.00  90.00  138
 16  \w     74.00 103.00   0.50    0.53    --  107.75 -77.00 -30.00   58
 17  \w     62.00 102.00   0.50    0.53    --  107.75 -94.00  30.00   80
 18  \w     36.00  66.00   0.50    0.53    --  107.75 -77.00 -30.00   60
 19  \w     62.00  87.00   0.50    0.53    --  107.75 -77.00-120.00   50
 20  \w     47.00  72.00   0.50    0.53    --  107.75-125.00-150.00   50
 21  \w     78.00 112.00   0.50    0.53    --  107.75-125.00-150.00   68
 22  \w     35.00  60.00   0.50    0.53    --  107.75 -61.00-150.00   50
 23  \w    -26.00  26.00   0.50    0.13    --   47.20 -19.00   0.00  104
 24  \w    -10.00  23.00   0.50    0.13    --   47.20 -19.00  30.00   66
 25  \w    -16.00  31.00   0.50    0.13    --   47.20 -42.00 167.00   94
 26  \w     37.00  63.00   0.50    0.53    --  107.75 -61.00 120.00   52
 27  \w   -158.00 -93.00   0.50    0.53    -- -106.00 -42.00 167.00  130
 28  \w    138.00 164.00   0.50    0.53    --  107.75  42.00 -40.00   52
 29  \w     37.00  87.00   0.50    0.13    --   47.20  57.00 120.00  100
 30  \w     94.00 120.00   0.50    0.13    --   47.20 125.00-120.00   52
 31  \w     38.00  89.00   0.50    0.13    --   47.20  57.00  60.00  102
 32  \w    -14.00  11.00   0.50    0.13    --   47.20 -19.00-180.00   50
 33  \w   -153.00 -92.00   0.50    0.53    -- -106.00 -54.00  48.63  122
 34  \w   -119.00 -92.00   0.50    0.53    -- -106.00 -43.00  70.75   54
 35  \w    -61.00 -35.00   0.50    0.53    -- -106.00  61.00  90.00   52
 36  \w   -173.00-147.00   0.50    0.53    -- -106.00 -61.00 -60.00   52
 37  \w   -120.00 -87.00   0.50    0.53    -- -106.00 -68.00  27.38   66
 38  \w   -115.00 -83.00   0.50    0.53    -- -106.00 -77.00  60.00   64
 39  \w   -161.00-135.00   0.50    0.53    -- -106.00 -77.00 120.00   52
 40  \w   -116.00 -90.00   0.50    0.53    -- -106.00 -61.00 -60.00   52
 41  \w   -144.00 -96.00   0.50    0.53    -- -106.00 -61.00  30.00   96
 42  \w   -155.00-127.00   0.50    0.53    -- -106.00 -79.00  97.89   56
 43  \w   -127.00 -93.00   0.50    0.53    -- -106.00 -46.00 112.49   68
 44  \w   -107.00 -81.00   0.50    0.53    -- -106.00 -81.00 102.80   52
 45  \w   -173.00-148.00   0.50    0.53    -- -106.00 -46.00 112.49   50
 46  \w   -106.00 -81.00   0.50    0.53    -- -106.00 -91.00  43.11   50
 47  \w   -108.00 -83.00   0.50    0.53    -- -106.00 -77.00  90.00   50
 48  \w   -175.00-148.00   0.50    0.53    -- -106.00 -77.00  60.00   54
 49  \w    -66.00 -40.00   0.50    0.53    -- -106.00  61.00 -30.00   52
 50  \w   -173.00-147.00   0.50    0.53    -- -106.00 -51.00 104.15   52
 51  \w   -128.00 -92.00   0.50    0.53    -- -106.00 -51.00 104.15   72
 52  \w   -120.00 -91.00   0.50    0.53    -- -106.00 -61.00   0.00   58
 53  \w   -108.00 -83.00   0.50    0.53    -- -106.00 -77.00 120.00   50
 54  \w   -114.00 -89.00   0.50    0.53    -- -106.00 -65.00  57.04   50
 55  \w   -111.00 -86.00   0.50    0.53    -- -106.00 -69.00  91.99   50
 56  \w   -119.00 -85.00   0.50    0.53    -- -106.00 -74.00  80.27   68
 57  \w   -125.00 -84.00   0.50    0.53    -- -106.00 -79.00  52.97   82
 58  \w   -164.00-129.00   0.50    0.53    -- -106.00 -74.00  80.27   70
 59  \w   -108.00 -83.00   0.50    0.53    -- -106.00 -79.00  97.89   50
 60  \w   -117.00 -91.00   0.50    0.53    -- -106.00 -61.00  90.00   52
 61  \w     79.00 105.00   0.50    0.53    --  107.75 -77.00-120.00   52
 62  \w     40.00  68.00   0.50    0.53    --  107.75 -61.00-180.00   56
 63  \w     98.00 124.00   0.50    0.53    --  107.75  45.00 120.00   52
 64  \w    149.00 175.00   0.50    0.53    --  107.75  30.00 -90.00   52
 65  \w    102.00 128.00   0.50    0.53    --  107.75  30.00 -90.00   52
 66  \w     98.00 124.00   0.50    0.53    --  107.75  45.00-180.00   52
 67  \w     81.00 106.00   0.50    0.53    --  107.75 -94.00-150.00   50
 68  \w     35.00  60.00   0.50    0.53    --  107.75 -61.00  30.00   50
 69  \w    139.00 176.00   0.50    0.53    --  107.75  45.00 120.00   74
 70  \w    102.00 145.00   0.50    0.53    --  107.75  30.00  30.00   86
;
_diffrn_measurement_device 'four-circle diffractometer'
_diffrn_measurement_device_type 'XtaLAB Synergy, Single source at home/near, HyPix'
_diffrn_measurement_method '\w scans'
_diffrn_orient_matrix_type 'CrysAlisPro convention (1999,Acta A55,543-557)'
_diffrn_orient_matrix_UB_11 -0.0405505000
_diffrn_orient_matrix_UB_12 -0.0378052000
_diffrn_orient_matrix_UB_13 0.0560560000
_diffrn_orient_matrix_UB_21 -0.1635228000
_diffrn_orient_matrix_UB_22 -0.0759005000
_diffrn_orient_matrix_UB_23 -0.0184607000
_diffrn_orient_matrix_UB_31 0.1028977000
_diffrn_orient_matrix_UB_32 -0.1353680000
_diffrn_orient_matrix_UB_33 -0.0052807000
_diffrn_radiation_monochromator mirror
_diffrn_radiation_probe x-ray
_diffrn_radiation_type CuK\a
_diffrn_radiation_wavelength 1.54184
_diffrn_reflns_av_unetI/netI 0.0252
_diffrn_reflns_Laue_measured_fraction_full 0.988
_diffrn_reflns_Laue_measured_fraction_max 0.988
_diffrn_reflns_limit_h_max 9
_diffrn_reflns_limit_h_min -9
_diffrn_reflns_limit_k_max 11
_diffrn_reflns_limit_k_min -11
_diffrn_reflns_limit_l_max 31
_diffrn_reflns_limit_l_min -31
_diffrn_reflns_number 1956
_diffrn_reflns_point_group_measured_fraction_full 0.988
_diffrn_reflns_point_group_measured_fraction_max 0.988
_diffrn_reflns_theta_full 67.684
_diffrn_reflns_theta_max 69.974
_diffrn_reflns_theta_min 3.400
_diffrn_source 'micro-focus sealed X-ray tube'
_diffrn_source_type 'PhotonJet (Cu) X-ray Source'
_exptl_absorpt_coefficient_mu 0.833
_exptl_absorpt_correction_T_max 1.00000
_exptl_absorpt_correction_T_min 0.67257
_exptl_absorpt_correction_type multi-scan
_exptl_absorpt_process_details
;
CrysAlisPro 1.171.40.69a (Rigaku Oxford Diffraction, 2020)
Empirical absorption correction using spherical harmonics,
 implemented in SCALE3 ABSPACK scaling algorithm.
;
_exptl_crystal_colour 'clear colourless'
_exptl_crystal_colour_lustre clear
_exptl_crystal_colour_primary colourless
_exptl_crystal_density_diffrn 1.447
_exptl_crystal_description plate
_exptl_crystal_F_000 888
_exptl_crystal_size_max 0.15
_exptl_crystal_size_mid 0.15
_exptl_crystal_size_min 0.07
_refine_diff_density_max 0.288
_refine_diff_density_min -0.344
_refine_diff_density_rms 0.074
_refine_ls_extinction_method none
_refine_ls_goodness_of_fit_ref 1.127
_refine_ls_hydrogen_treatment constr
_refine_ls_matrix_type full
_refine_ls_number_parameters 147
_refine_ls_number_reflns 1956
_refine_ls_number_restraints 0
_refine_ls_restrained_S_all 1.127
_refine_ls_R_factor_all 0.0491
_refine_ls_R_factor_gt 0.0481
_refine_ls_shift/su_max 0.000
_refine_ls_shift/su_mean 0.000
_refine_ls_structure_factor_coef Fsqd
_refine_ls_weighting_details 'w=1/[\s^2^(Fo^2^)+(0.0197P)^2^+7.5528P] where P=(Fo^2^+2Fc^2^)/3'
_refine_ls_weighting_scheme calc
_refine_ls_wR_factor_gt 0.1310
_refine_ls_wR_factor_ref 0.1313
_reflns_Friedel_coverage 0.000
_reflns_number_gt 1873
_reflns_number_total 1956
_reflns_threshold_expression 'I > 2\s(I)'
_cod_data_source_file jo0c00611_si_002.cif
_cod_data_source_block 15444_15.9_pl
_cod_depositor_comments 'Adding full bibliography for 4038260--4038261.cif.'
_cod_database_code 4038260
_shelx_shelxl_version_number 2014/7
_chemical_oxdiff_formula 'C24 H18 N4 O4 '
_shelx_space_group_comment
;
The symmetry employed for this shelxl refinement is uniquely defined
by the following loop, which should always be used as a source of
symmetry information in preference to the above space-group names.
They are only intended as comments.
;
_shelx_estimated_absorpt_t_max 0.944
_shelx_estimated_absorpt_t_min 0.885
_diffrn_oxdiff_digest_frames
;
016b6717ad8fe9f01a1a3ddbcb40c2d55b000622446
;
_reflns_odcompleteness_completeness 99.79
_reflns_odcompleteness_iscentric 1
_reflns_odcompleteness_theta 74.33
_olex2_refinement_description
;
1. Twinned data refinement
 Scales: 0.773(5)
 0.227(5)
2. Fixed Uiso
 At 1.2 times of:
  All C(H) groups
 At 1.5 times of:
  All C(H,H,H) groups
3.a Aromatic/amide H refined with riding coordinates:
 C1(H1), C8(H8), C9(H9), C3(H3), C4(H4), C2(H2)
3.b Idealised Me refined as rotating group:
 C12(H12A,H12B,H12C)
;
_olex2_submission_special_instructions 'No special instructions were received'
_oxdiff_exptl_absorpt_empirical_details
;
Empirical correction (ABSPACK) includes:
- Absorption correction using spherical harmonics
- Frame scaling
;
_oxdiff_exptl_absorpt_empirical_full_max 2.024
_oxdiff_exptl_absorpt_empirical_full_min 0.676

loop_
_space_group_symop_operation_xyz
'x, y, z'
'-x, y, -z+1/2'
'x+1/2, y+1/2, z+1/2'
'-x+1/2, y+1/2, -z+1'
'-x, -y, -z'
'x, -y, z-1/2'
'-x+1/2, -y+1/2, -z+1/2'
'x+1/2, -y+1/2, z'

loop_
_atom_site_label
_atom_site_type_symbol
_atom_site_fract_x
_atom_site_fract_y
_atom_site_fract_z
_atom_site_U_iso_or_equiv
_atom_site_adp_type
_atom_site_occupancy
_atom_site_site_symmetry_order
_atom_site_calc_flag
_atom_site_refinement_flags_posn
_atom_site_refinement_flags_adp
_atom_site_refinement_flags_occupancy
_atom_site_disorder_assembly
_atom_site_disorder_group
O1 O 0.2953(2) 0.54225(17) 0.45180(6) 0.0145(4) Uani 1 1 d . . . . .
O2 O 0.0729(2) 0.68893(18) 0.46124(6) 0.0177(4) Uani 1 1 d . . . . .
N2 N 0.1910(2) 0.6044(2) 0.28910(7) 0.0129(4) Uani 1 1 d . . . . .
N1 N 0.0370(3) 0.4018(2) 0.39374(8) 0.0154(4) Uani 1 1 d . . . . .
C7 C 0.1969(3) 0.6645(2) 0.37866(9) 0.0130(5) Uani 1 1 d . . . . .
C5 C 0.1067(3) 0.4260(2) 0.34759(9) 0.0133(5) Uani 1 1 d . . . . .
C6 C 0.1677(3) 0.5699(2) 0.33867(9) 0.0130(5) Uani 1 1 d . . . . .
C1 C -0.0075(3) 0.2704(3) 0.40442(9) 0.0175(5) Uani 1 1 d . . . . .
H1 H -0.0559 0.2515 0.4369 0.021 Uiso 1 1 calc R . . . .
C10 C 0.2388(3) 0.7339(3) 0.27776(8) 0.0134(5) Uani 1 1 d . . . . .
C8 C 0.2456(3) 0.7991(2) 0.36643(9) 0.0152(5) Uani 1 1 d . . . . .
H8 H 0.2643 0.8656 0.3929 0.018 Uiso 1 1 calc R . . . .
C11 C 0.1770(3) 0.6320(2) 0.43473(9) 0.0131(5) Uani 1 1 d . . . . .
C9 C 0.2668(3) 0.8353(3) 0.31534(9) 0.0152(5) Uani 1 1 d . . . . .
H9 H 0.2995 0.9267 0.3061 0.018 Uiso 1 1 calc R . . . .
C3 C 0.0779(3) 0.1889(3) 0.32230(10) 0.0185(5) Uani 1 1 d . . . . .
H3 H 0.0896 0.1168 0.2977 0.022 Uiso 1 1 calc R . . . .
C4 C 0.1248(3) 0.3233(3) 0.31044(9) 0.0162(5) Uani 1 1 d . . . . .
H4 H 0.1685 0.3451 0.2776 0.019 Uiso 1 1 calc R . . . .
C2 C 0.0136(3) 0.1607(3) 0.37052(10) 0.0181(5) Uani 1 1 d . . . . .
H2 H -0.0154 0.0687 0.3801 0.022 Uiso 1 1 calc R . . . .
C12 C 0.2765(3) 0.5019(3) 0.50514(9) 0.0194(5) Uani 1 1 d . . . . .
H12A H 0.1616 0.4636 0.5100 0.029 Uiso 1 1 calc GR . . . .
H12B H 0.2924 0.5833 0.5273 0.029 Uiso 1 1 calc GR . . . .
H12C H 0.3626 0.4317 0.5142 0.029 Uiso 1 1 calc GR . . . .

loop_
_atom_site_aniso_label
_atom_site_aniso_U_11
_atom_site_aniso_U_22
_atom_site_aniso_U_33
_atom_site_aniso_U_23
_atom_site_aniso_U_13
_atom_site_aniso_U_12
O1 0.0176(8) 0.0157(9) 0.0104(8) 0.0030(6) 0.0019(6) 0.0008(7)
O2 0.0229(9) 0.0152(9) 0.0153(8) -0.0002(7) 0.0058(7) 0.0022(7)
N2 0.0151(9) 0.0121(10) 0.0116(9) 0.0015(7) 0.0019(7) -0.0002(7)
N1 0.0171(9) 0.0149(10) 0.0142(10) 0.0021(8) 0.0024(8) -0.0010(8)
C7 0.0134(10) 0.0131(11) 0.0125(11) 0.0020(9) 0.0021(8) 0.0015(9)
C5 0.0130(10) 0.0136(12) 0.0132(11) 0.0035(9) 0.0003(8) 0.0003(9)
C6 0.0122(10) 0.0131(11) 0.0138(11) 0.0024(9) 0.0010(8) 0.0009(9)
C1 0.0178(11) 0.0178(13) 0.0170(12) 0.0047(10) 0.0024(9) -0.0028(10)
C10 0.0122(10) 0.0129(11) 0.0150(12) 0.0021(9) 0.0012(8) -0.0002(9)
C8 0.0182(11) 0.0135(12) 0.0140(11) -0.0006(9) 0.0005(9) -0.0003(9)
C11 0.0161(10) 0.0109(11) 0.0124(11) -0.0005(9) 0.0010(9) -0.0031(9)
C9 0.0179(11) 0.0129(12) 0.0147(11) 0.0022(9) 0.0010(9) -0.0018(9)
C3 0.0208(12) 0.0146(12) 0.0198(12) -0.0025(10) -0.0004(10) -0.0014(10)
C4 0.0199(12) 0.0162(12) 0.0125(11) 0.0017(9) 0.0023(9) -0.0013(9)
C2 0.0169(11) 0.0141(12) 0.0234(13) 0.0045(10) -0.0013(9) -0.0034(9)
C12 0.0219(12) 0.0243(13) 0.0121(11) 0.0057(10) 0.0008(9) 0.0000(11)

loop_
_atom_type_symbol
_atom_type_description
_atom_type_scat_dispersion_real
_atom_type_scat_dispersion_imag
_atom_type_scat_source
C C 0.0181 0.0091 'International Tables Vol C Tables 4.2.6.8 and 6.1.1.4'
H H 0.0000 0.0000 'International Tables Vol C Tables 4.2.6.8 and 6.1.1.4'
N N 0.0311 0.0180 'International Tables Vol C Tables 4.2.6.8 and 6.1.1.4'
O O 0.0492 0.0322 'International Tables Vol C Tables 4.2.6.8 and 6.1.1.4'

loop_
_geom_angle_atom_site_label_1
_geom_angle_atom_site_label_2
_geom_angle_atom_site_label_3
_geom_angle
_geom_angle_site_symmetry_1
_geom_angle_site_symmetry_3
_geom_angle_publ_flag
C11 O1 C12 114.20(18) . . ?
C10 N2 C6 119.0(2) . . ?
C1 N1 C5 117.2(2) . . ?
C6 C7 C11 124.5(2) . . ?
C8 C7 C6 118.7(2) . . ?
C8 C7 C11 116.8(2) . . ?
N1 C5 C6 115.9(2) . . ?
N1 C5 C4 122.9(2) . . ?
C4 C5 C6 121.3(2) . . ?
N2 C6 C7 121.8(2) . . ?
N2 C6 C5 115.4(2) . . ?
C7 C6 C5 122.8(2) . . ?
N1 C1 H1 118.2 . . ?
N1 C1 C2 123.6(2) . . ?
C2 C1 H1 118.2 . . ?
N2 C10 C10 116.5(3) . 7_565 ?
N2 C10 C9 122.7(2) . . ?
C9 C10 C10 120.8(3) . 7_565 ?
C7 C8 H8 120.3 . . ?
C9 C8 C7 119.5(2) . . ?
C9 C8 H8 120.3 . . ?
O1 C11 C7 112.04(19) . . ?
O2 C11 O1 125.0(2) . . ?
O2 C11 C7 122.8(2) . . ?
C10 C9 H9 120.8 . . ?
C8 C9 C10 118.3(2) . . ?
C8 C9 H9 120.8 . . ?
C4 C3 H3 120.4 . . ?
C4 C3 C2 119.1(2) . . ?
C2 C3 H3 120.4 . . ?
C5 C4 H4 120.6 . . ?
C3 C4 C5 118.8(2) . . ?
C3 C4 H4 120.6 . . ?
C1 C2 H2 120.9 . . ?
C3 C2 C1 118.3(2) . . ?
C3 C2 H2 120.9 . . ?
O1 C12 H12A 109.5 . . ?
O1 C12 H12B 109.5 . . ?
O1 C12 H12C 109.5 . . ?
H12A C12 H12B 109.5 . . ?
H12A C12 H12C 109.5 . . ?
H12B C12 H12C 109.5 . . ?

loop_
_geom_bond_atom_site_label_1
_geom_bond_atom_site_label_2
_geom_bond_distance
_geom_bond_site_symmetry_2
_geom_bond_publ_flag
O1 C11 1.336(3) . ?
O1 C12 1.451(3) . ?
O2 C11 1.207(3) . ?
N2 C6 1.347(3) . ?
N2 C10 1.337(3) . ?
N1 C5 1.347(3) . ?
N1 C1 1.344(3) . ?
C7 C6 1.399(3) . ?
C7 C8 1.391(3) . ?
C7 C11 1.502(3) . ?
C5 C6 1.486(3) . ?
C5 C4 1.392(3) . ?
C1 H1 0.9500 . ?
C1 C2 1.388(4) . ?
C10 C10 1.490(4) 7_565 ?
C10 C9 1.397(3) . ?
C8 H8 0.9500 . ?
C8 C9 1.386(3) . ?
C9 H9 0.9500 . ?
C3 H3 0.9500 . ?
C3 C4 1.383(3) . ?
C3 C2 1.386(4) . ?
C4 H4 0.9500 . ?
C2 H2 0.9500 . ?
C12 H12A 0.9800 . ?
C12 H12B 0.9800 . ?
C12 H12C 0.9800 . ?

loop_
_geom_torsion_atom_site_label_1
_geom_torsion_atom_site_label_2
_geom_torsion_atom_site_label_3
_geom_torsion_atom_site_label_4
_geom_torsion
_geom_torsion_site_symmetry_1
_geom_torsion_site_symmetry_2
_geom_torsion_site_symmetry_3
_geom_torsion_site_symmetry_4
_geom_torsion_publ_flag
N2 C10 C9 C8 0.7(3) . . . . ?
N1 C5 C6 N2 -161.8(2) . . . . ?
N1 C5 C6 C7 17.3(3) . . . . ?
N1 C5 C4 C3 -3.6(4) . . . . ?
N1 C1 C2 C3 -2.5(4) . . . . ?
C7 C8 C9 C10 -0.3(3) . . . . ?
C5 N1 C1 C2 -0.5(4) . . . . ?
C6 N2 C10 C10 -179.5(2) . . . 7_565 ?
C6 N2 C10 C9 0.4(3) . . . . ?
C6 C7 C8 C9 -1.1(3) . . . . ?
C6 C7 C11 O1 68.0(3) . . . . ?
C6 C7 C11 O2 -116.8(3) . . . . ?
C6 C5 C4 C3 175.1(2) . . . . ?
C1 N1 C5 C6 -175.1(2) . . . . ?
C1 N1 C5 C4 3.7(3) . . . . ?
C10 N2 C6 C7 -1.9(3) . . . . ?
C10 N2 C6 C5 177.24(19) . . . . ?
C10 C10 C9 C8 -179.4(3) 7_565 . . . ?
C8 C7 C6 N2 2.2(3) . . . . ?
C8 C7 C6 C5 -176.8(2) . . . . ?
C8 C7 C11 O1 -112.8(2) . . . . ?
C8 C7 C11 O2 62.4(3) . . . . ?
C11 C7 C6 N2 -178.6(2) . . . . ?
C11 C7 C6 C5 2.3(3) . . . . ?
C11 C7 C8 C9 179.7(2) . . . . ?
C4 C5 C6 N2 19.4(3) . . . . ?
C4 C5 C6 C7 -161.5(2) . . . . ?
C4 C3 C2 C1 2.5(4) . . . . ?
C2 C3 C4 C5 0.4(4) . . . . ?
C12 O1 C11 O2 7.9(3) . . . . ?
C12 O1 C11 C7 -177.04(19) . . . . ?

loop_
_twin_individual_id
_twin_individual_mass_fraction_refined
1 0.773(5)
2 0.227(5)
